data_7037574
loop_
_publ_author_name
'Dunsford, Jay J.'
'Clark, Ewan R.'
'Ingleson, Michael J.'

_publ_section_title
;
 Highly nucleophilic dipropanolamine chelated boron reagents for
 aryl-transmetallation to iron complexes.
;
_journal_issue 47
_journal_name_full 'Dalton transactions (Cambridge, England : 2003)'
_journal_page_first 20577
_journal_page_last 20583
_journal_paper_doi 10.1039/c5dt03835a
_journal_volume 44
_journal_year 2015
_chemical_formula_moiety 'C13 H20 B N O2'
_chemical_formula_sum 'C13 H20 B N O2'
_chemical_formula_weight 233.11
_chemical_name_systematic
;
 ?
;
_space_group_crystal_system monoclinic
_space_group_IT_number 15
_space_group_name_Hall '-C 2yc'
_space_group_name_H-M_alt 'C 1 2/c 1'
_symmetry_space_group_name_Hall '-C 2yc'
_symmetry_space_group_name_H-M 'C 1 2/c 1'
_atom_sites_solution_hydrogens mixed
_atom_sites_solution_primary direct
_audit_creation_date 2014-06-26
_audit_creation_method
;
Olex2 1.2
(compiled 2014.06.23 svn.r2946 for OlexSys, GUI svn.r4855)
;
_audit_update_record
;
2014-06-26 deposited with the CCDC.
2015-10-27 downloaded from the CCDC.
;
_cell_angle_alpha 90
_cell_angle_beta 91.41(3)
_cell_angle_gamma 90
_cell_formula_units_Z 8
_cell_length_a 18.416(4)
_cell_length_b 9.961(2)
_cell_length_c 13.900(3)
_cell_measurement_temperature 150
_cell_volume 2549.1(9)
_computing_molecular_graphics 'Olex2 (Dolomanov et al., 2009)'
_computing_publication_material 'Olex2 (Dolomanov et al., 2009)'
_computing_structure_refinement 'ShelXL (Sheldrick, 2008)'
_computing_structure_solution 'ShelXS (Sheldrick, 2008)'
_diffrn_ambient_temperature 150
_diffrn_measured_fraction_theta_full 0.995
_diffrn_measured_fraction_theta_max 0.996
_diffrn_measurement_device_type 'Bruker P4'
_diffrn_measurement_method '\w scans'
_diffrn_radiation_monochromator graphite
_diffrn_radiation_type MoK\a
_diffrn_radiation_wavelength 0.71073
_diffrn_reflns_av_R_equivalents 0.0710
_diffrn_reflns_av_unetI/netI 0.0811
_diffrn_reflns_laue_measured_fraction_full 0.995
_diffrn_reflns_laue_measured_fraction_max 0.996
_diffrn_reflns_limit_h_max 20
_diffrn_reflns_limit_h_min -22
_diffrn_reflns_limit_k_max 11
_diffrn_reflns_limit_k_min -12
_diffrn_reflns_limit_l_max 16
_diffrn_reflns_limit_l_min -16
_diffrn_reflns_number 8224
_diffrn_reflns_point_group_measured_fraction_full 0.995
_diffrn_reflns_point_group_measured_fraction_max 0.996
_diffrn_reflns_theta_full 25.242
_diffrn_reflns_theta_max 25.348
_diffrn_reflns_theta_min 4.092
_exptl_absorpt_coefficient_mu 0.079
_exptl_absorpt_correction_type none
_exptl_crystal_colour colourless
_exptl_crystal_colour_primary colourless
_exptl_crystal_density_diffrn 1.215
_exptl_crystal_description block
_exptl_crystal_F_000 1008
_exptl_crystal_size_max 0.2
_exptl_crystal_size_mid 0.2
_exptl_crystal_size_min 0.1
_refine_diff_density_max 0.276
_refine_diff_density_min -0.204
_refine_diff_density_rms 0.053
_refine_ls_extinction_method none
_refine_ls_goodness_of_fit_ref 1.055
_refine_ls_hydrogen_treatment mixed
_refine_ls_matrix_type full
_refine_ls_number_parameters 159
_refine_ls_number_reflns 2322
_refine_ls_number_restraints 0
_refine_ls_restrained_S_all 1.055
_refine_ls_R_factor_all 0.1068
_refine_ls_R_factor_gt 0.0601
_refine_ls_shift/su_max 0.001
_refine_ls_shift/su_mean 0.000
_refine_ls_structure_factor_coef Fsqd
_refine_ls_weighting_details
;
 w=1/[\s^2^(Fo^2^)+(0.0575P)^2^+1.9006P]
 where P=(Fo^2^+2Fc^2^)/3
;
_refine_ls_weighting_scheme calc
_refine_ls_wR_factor_gt 0.1311
_refine_ls_wR_factor_ref 0.1519
_reflns_Friedel_coverage 0.000
_reflns_number_gt 1498
_reflns_number_total 2322
_reflns_threshold_expression 'I > 2\s(I)'
_cod_data_source_file c5dt03835a2.cif
_cod_data_source_block exp_474_refinalise
_cod_original_cell_volume 2549.0(9)
_cod_database_code 7037574
_shelxl_version_number 2013-2
_shelx_space_group_comment
;
The symmetry employed for this shelxl refinement is uniquely defined
by the following loop, which should always be used as a source of
symmetry information in preference to the above space-group names.
They are only intended as comments.
;
_olex2_refinement_description
;
1. Fixed Uiso
 At 1.2 times of:
  All C(H) groups, All C(H,H) groups
 At 1.5 times of:
  All C(H,H,H) groups
2.a Secondary CH2 refined with riding coordinates:
 C6(H6a,H6b), C1(H1b,H1a), C4(H4b,H4a), C2(H2a,H2b), C3(H3a,H3b), C5(H5a,H5b)
2.b Aromatic/amide H refined with riding coordinates:
 C9(H9a), C12(H12a), C8(H8a), C13(H13a)
2.c Idealised Me refined as rotating group:
 C11(H11b,H11c,H11a)
;
_olex2_submission_special_instructions 'No special instructions were received'

loop_
_space_group_symop_operation_xyz
'x, y, z'
'-x, y, -z+1/2'
'x+1/2, y+1/2, z'
'-x+1/2, y+1/2, -z+1/2'
'-x, -y, -z'
'x, -y, z-1/2'
'-x+1/2, -y+1/2, -z'
'x+1/2, -y+1/2, z-1/2'

loop_
_atom_site_label
_atom_site_type_symbol
_atom_site_fract_x
_atom_site_fract_y
_atom_site_fract_z
_atom_site_U_iso_or_equiv
_atom_site_adp_type
_atom_site_occupancy
_atom_site_site_symmetry_order
_atom_site_calc_flag
_atom_site_refinement_flags_posn
O1 O 0.29178(10) 0.03313(17) 0.84396(12) 0.0218(5) Uani 1 1 d .
O O 0.21344(10) -0.05568(16) 0.71868(12) 0.0211(5) Uani 1 1 d .
N3 N 0.25580(13) 0.1824(2) 0.70345(16) 0.0215(6) Uani 1 1 d .
C4 C 0.16417(15) 0.1207(2) 0.84150(18) 0.0195(6) Uani 1 1 d .
B5 B 0.23027(18) 0.0620(3) 0.7792(2) 0.0193(7) Uani 1 1 d .
C6 C 0.11932(16) 0.2904(3) 0.95416(19) 0.0258(7) Uani 1 1 d .
H6 H 0.1285 0.3677 0.9900 0.031 Uiso 1 1 calc R
C7 C 0.16434(16) -0.0405(3) 0.63815(19) 0.0253(7) Uani 1 1 d .
H7A H 0.1164 -0.0194 0.6613 0.030 Uiso 1 1 calc R
H7B H 0.1610 -0.1251 0.6038 0.030 Uiso 1 1 calc R
C C 0.35991(15) 0.0092(3) 0.80149(19) 0.0243(7) Uani 1 1 d .
HA H 0.3559 -0.0675 0.7587 0.029 Uiso 1 1 calc R
HB H 0.3958 -0.0118 0.8515 0.029 Uiso 1 1 calc R
C9 C 0.04064(17) 0.1121(3) 0.9037(2) 0.0292(7) Uani 1 1 d .
H9 H -0.0039 0.0683 0.9053 0.035 Uiso 1 1 calc R
C10 C 0.20023(16) 0.2000(3) 0.62352(19) 0.0234(7) Uani 1 1 d .
H10A H 0.2168 0.2681 0.5793 0.028 Uiso 1 1 calc R
H10B H 0.1549 0.2304 0.6501 0.028 Uiso 1 1 calc R
C11 C 0.38499(16) 0.1313(3) 0.7449(2) 0.0267(7) Uani 1 1 d .
H11A H 0.3897 0.2081 0.7875 0.032 Uiso 1 1 calc R
H11B H 0.4321 0.1135 0.7180 0.032 Uiso 1 1 calc R
C12 C 0.17367(16) 0.2373(3) 0.89759(19) 0.0238(7) Uani 1 1 d .
H12 H 0.2183 0.2809 0.8968 0.029 Uiso 1 1 calc R
C13 C 0.05147(16) 0.2293(3) 0.95776(19) 0.0252(7) Uani 1 1 d .
C14 C 0.32996(15) 0.1620(3) 0.66430(19) 0.0253(7) Uani 1 1 d .
H14A H 0.3447 0.2424 0.6305 0.030 Uiso 1 1 calc R
H14B H 0.3287 0.0883 0.6187 0.030 Uiso 1 1 calc R
C15 C 0.18739(17) 0.0686(3) 0.56902(19) 0.0252(7) Uani 1 1 d .
H15A H 0.1499 0.0814 0.5197 0.030 Uiso 1 1 calc R
H15B H 0.2316 0.0417 0.5378 0.030 Uiso 1 1 calc R
C16 C 0.09553(16) 0.0600(3) 0.84758(19) 0.0263(7) Uani 1 1 d .
H16 H 0.0864 -0.0180 0.8127 0.032 Uiso 1 1 calc R
C17 C -0.00831(17) 0.2847(3) 1.0197(2) 0.0349(8) Uani 1 1 d .
H17A H -0.0191 0.2212 1.0693 0.052 Uiso 1 1 calc GR
H17B H -0.0511 0.3003 0.9804 0.052 Uiso 1 1 calc GR
H17C H 0.0075 0.3677 1.0485 0.052 Uiso 1 1 calc GR
H3 H 0.2611(15) 0.261(3) 0.734(2) 0.031(8) Uiso 1 1 d .

loop_
_atom_site_aniso_label
_atom_site_aniso_U_11
_atom_site_aniso_U_22
_atom_site_aniso_U_33
_atom_site_aniso_U_23
_atom_site_aniso_U_13
_atom_site_aniso_U_12
O1 0.0206(12) 0.0210(10) 0.0240(10) 0.0011(8) 0.0054(8) 0.0001(8)
O 0.0245(12) 0.0131(9) 0.0257(10) -0.0011(8) -0.0004(9) 0.0007(8)
N3 0.0281(15) 0.0140(12) 0.0226(12) -0.0015(10) 0.0047(11) -0.0014(10)
C4 0.0229(17) 0.0149(14) 0.0208(14) 0.0040(11) 0.0025(12) 0.0012(11)
B5 0.024(2) 0.0128(15) 0.0210(15) 0.0008(12) 0.0026(14) -0.0031(13)
C6 0.036(2) 0.0167(15) 0.0249(15) -0.0010(12) 0.0071(14) -0.0021(12)
C7 0.0268(18) 0.0202(15) 0.0288(16) -0.0068(12) 0.0005(13) 0.0006(12)
C 0.0214(17) 0.0225(15) 0.0291(15) -0.0009(12) 0.0008(13) -0.0007(12)
C9 0.0226(18) 0.0347(17) 0.0305(16) -0.0039(13) 0.0048(14) -0.0054(13)
C10 0.0300(18) 0.0199(15) 0.0203(14) 0.0015(11) 0.0028(13) 0.0015(12)
C11 0.0234(18) 0.0228(15) 0.0344(16) -0.0017(13) 0.0078(14) -0.0017(12)
C12 0.0261(18) 0.0214(15) 0.0241(15) 0.0020(12) 0.0041(13) -0.0059(12)
C13 0.0232(18) 0.0283(16) 0.0242(15) 0.0019(12) 0.0040(13) 0.0031(13)
C14 0.0235(18) 0.0241(15) 0.0288(15) 0.0019(12) 0.0105(13) -0.0034(12)
C15 0.0284(18) 0.0221(15) 0.0251(15) -0.0008(12) 0.0012(13) 0.0009(12)
C16 0.0270(19) 0.0235(15) 0.0288(15) -0.0037(12) 0.0051(14) -0.0033(12)
C17 0.028(2) 0.0387(19) 0.0380(18) -0.0037(14) 0.0080(15) 0.0030(14)

loop_
_atom_type_symbol
_atom_type_description
_atom_type_scat_dispersion_real
_atom_type_scat_dispersion_imag
_atom_type_scat_source
C C 0.0033 0.0016 'International Tables Vol C Tables 4.2.6.8 and 6.1.1.4'
H H 0.0000 0.0000 'International Tables Vol C Tables 4.2.6.8 and 6.1.1.4'
B B 0.0013 0.0007 'International Tables Vol C Tables 4.2.6.8 and 6.1.1.4'
N N 0.0061 0.0033 'International Tables Vol C Tables 4.2.6.8 and 6.1.1.4'
O O 0.0106 0.0060 'International Tables Vol C Tables 4.2.6.8 and 6.1.1.4'

loop_
_geom_angle_atom_site_label_1
_geom_angle_atom_site_label_2
_geom_angle_atom_site_label_3
_geom_angle
C O1 B5 117.2(2)
C7 O B5 118.9(2)
C10 N3 B5 110.7(2)
C14 N3 B5 113.9(2)
C14 N3 C10 111.0(2)
C12 C4 B5 120.6(2)
C16 C4 B5 124.5(2)
C16 C4 C12 114.9(2)
O1 B5 O 110.2(2)
O1 B5 N3 107.7(2)
O1 B5 C4 108.9(2)
O B5 N3 105.7(2)
O B5 C4 116.3(2)
C4 B5 N3 107.8(2)
C13 C6 C12 120.8(3)
O C7 C15 112.9(2)
O1 C C11 111.2(2)
C16 C9 C13 121.0(3)
N3 C10 C15 111.1(2)
C14 C11 C 109.6(2)
C6 C12 C4 123.0(3)
C6 C13 C9 117.5(2)
C6 C13 C17 121.7(2)
C9 C13 C17 120.8(3)
N3 C14 C11 110.9(2)
C7 C15 C10 110.0(2)
C9 C16 C4 122.7(3)

loop_
_geom_bond_atom_site_label_1
_geom_bond_atom_site_label_2
_geom_bond_distance
O1 B5 1.458(4)
O1 C 1.420(3)
O B5 1.472(3)
O C7 1.429(3)
N3 B5 1.671(4)
N3 C10 1.502(3)
N3 C14 1.496(3)
C4 B5 1.620(4)
C4 C12 1.408(4)
C4 C16 1.405(4)
C6 C12 1.392(4)
C6 C13 1.392(4)
C7 C15 1.518(4)
C C11 1.526(4)
C9 C13 1.399(4)
C9 C16 1.392(4)
C10 C15 1.528(4)
C11 C14 1.523(4)
C13 C17 1.518(4)
